data_4080328
loop_
_publ_author_name
'Sun, Wen-Hua'
'Xing, Qifeng'
'Yu, Jiangang'
'Novikova, Elena'
'Zhao, Weizhen'
'Tang, Xiubo'
'Liang, Tongling'
'Redshaw, Carl'

_publ_section_title
;
 Probing the Characteristics of Mono- or Bimetallic (Iron or Cobalt)
 Complexes Bearing 2,4-Bis(6-iminopyridin-2-yl)-3H-benzazepines:
 Synthesis, Characterization, and Ethylene Reactivity
;
_journal_issue 8
_journal_name_full Organometallics
_journal_page_first 2309
_journal_paper_doi 10.1021/om301086p
_journal_volume 32
_journal_year 2013
_chemical_formula_sum 'C40 H37 Cl2 Co N5'
_chemical_formula_weight 717.58
_chemical_name_systematic
;
 ?
;
_space_group_IT_number 2
_symmetry_cell_setting triclinic
_symmetry_space_group_name_Hall '-P 1'
_symmetry_space_group_name_H-M 'P -1'
_atom_sites_solution_hydrogens geom
_atom_sites_solution_primary direct
_atom_sites_solution_secondary difmap
_audit_creation_method SHELXL-97
_cell_angle_alpha 72.61(3)
_cell_angle_beta 82.62(3)
_cell_angle_gamma 76.73(3)
_cell_formula_units_Z 4
_cell_length_a 15.451(3)
_cell_length_b 15.729(3)
_cell_length_c 20.720(4)
_cell_measurement_reflns_used 12044
_cell_measurement_temperature 173(2)
_cell_measurement_theta_max 25.34
_cell_measurement_theta_min 1.03
_cell_volume 4667.4(18)
_computing_cell_refinement 'CrystalClear (Rigaku Inc., 2007)'
_computing_data_collection 'CrystalClear (Rigaku Inc., 2007)'
_computing_data_reduction 'CrystalClear (Rigaku Inc., 2007)'
_computing_molecular_graphics 'XP in Siemens SHELXTL (Sheldrick, 1994)'
_computing_publication_material 'SHELX97 (Sheldrick, 1997)'
_computing_structure_refinement 'SHELXL-97 (Sheldrick, 1997)'
_computing_structure_solution 'SHELXS-97 (Sheldrick, 1990)'
_diffrn_ambient_temperature 173(2)
_diffrn_measured_fraction_theta_full 0.994
_diffrn_measured_fraction_theta_max 0.994
_diffrn_measurement_device_type 'Saturn724+ CCD'
_diffrn_measurement_method '\w scans at fixed \c = 45\%'
_diffrn_radiation_monochromator graphite
_diffrn_radiation_source 'sealed tube'
_diffrn_radiation_type MoK\a
_diffrn_radiation_wavelength 0.71073
_diffrn_reflns_av_R_equivalents 0.0685
_diffrn_reflns_av_sigmaI/netI 0.1060
_diffrn_reflns_limit_h_max 18
_diffrn_reflns_limit_h_min -16
_diffrn_reflns_limit_k_max 18
_diffrn_reflns_limit_k_min -17
_diffrn_reflns_limit_l_max 24
_diffrn_reflns_limit_l_min -24
_diffrn_reflns_number 39632
_diffrn_reflns_theta_full 25.34
_diffrn_reflns_theta_max 25.34
_diffrn_reflns_theta_min 1.03
_diffrn_standards_decay_% none
_diffrn_standards_interval_count none
_diffrn_standards_interval_time none
_diffrn_standards_number none
_exptl_absorpt_coefficient_mu 0.510
_exptl_absorpt_correction_T_max 1.0
_exptl_absorpt_correction_T_min 0.6159
_exptl_absorpt_correction_type empirical
_exptl_absorpt_process_details 'CrystalClear (Rigaku Inc., 2007)'
_exptl_crystal_colour brown
_exptl_crystal_density_diffrn 1.021
_exptl_crystal_density_method 'not measured'
_exptl_crystal_description block
_exptl_crystal_F_000 1492
_exptl_crystal_size_max 0.2
_exptl_crystal_size_mid 0.2
_exptl_crystal_size_min 0.2
_platon_squeeze_details ' ?'
_refine_diff_density_max 0.752
_refine_diff_density_min -0.709
_refine_diff_density_rms 0.114
_refine_ls_extinction_method none
_refine_ls_goodness_of_fit_ref 1.011
_refine_ls_hydrogen_treatment conster
_refine_ls_matrix_type full
_refine_ls_number_parameters 938
_refine_ls_number_reflns 16981
_refine_ls_number_restraints 877
_refine_ls_restrained_S_all 0.999
_refine_ls_R_factor_gt 0.1032
_refine_ls_shift/su_max 0.002
_refine_ls_shift/su_mean 0.000
_refine_ls_structure_factor_coef Fsqd
_refine_ls_weighting_details 'calc w=1/[\s^2^(Fo^2^)+(0.1907P)^2^+0.0000P] where P=(Fo^2^+2Fc^2^)/3'
_refine_ls_weighting_scheme calc
_refine_ls_wR_factor_gt 0.3069
_refine_ls_wR_factor_ref 0.3357
_reflns_number_gt 9102
_reflns_number_total 16981
_reflns_threshold_expression >2sigma(I)
_cod_data_source_file om301086p_si_002.cif
_cod_data_source_block Co1-1
_cod_original_cell_volume 4667.2(16)
_cod_original_sg_symbol_H-M P-1
_cod_database_code 4080328
_refine_ls_r_factor_ref 0.1430

loop_
_symmetry_equiv_pos_as_xyz
'x, y, z'
'-x, -y, -z'

loop_
_atom_site_label
_atom_site_type_symbol
_atom_site_fract_x
_atom_site_fract_y
_atom_site_fract_z
_atom_site_U_iso_or_equiv
_atom_site_adp_type
_atom_site_occupancy
_atom_site_symmetry_multiplicity
_atom_site_calc_flag
_atom_site_refinement_flags
_atom_site_disorder_assembly
_atom_site_disorder_group
Co Co 0.48843(5) 1.00542(5) 0.26792(4) 0.0467(2) Uani 1 1 d . . .
N5A N 0.5380(4) 1.3167(4) -0.1089(3) 0.0766(16) Uani 1 1 d U . .
Cl2A Cl 0.0742(2) 1.54905(19) 0.28611(14) 0.1202(9) Uani 1 1 d . . .
CoA Co 0.07491(5) 1.44352(6) 0.23204(4) 0.0535(3) Uani 1 1 d . A .
N4A N 0.0945(4) 1.3324(4) 0.3259(3) 0.0641(14) Uani 1 1 d U . .
Cl1A Cl -0.02918(18) 1.40428(19) 0.18917(14) 0.1136(9) Uani 1 1 d . . .
Cl2 Cl 0.40590(11) 1.03332(11) 0.36122(8) 0.0582(4) Uani 1 1 d . . .
N3 N 0.6443(3) 0.6673(3) 0.5242(3) 0.0540(12) Uani 1 1 d U . .
Cl1 Cl 0.54732(12) 1.10369(12) 0.18067(9) 0.0688(5) Uani 1 1 d . . .
N3A N 0.3350(4) 1.4275(4) -0.0416(3) 0.0689(14) Uani 1 1 d U A .
N5 N 0.6428(4) 0.4343(3) 0.6061(3) 0.0571(13) Uani 1 1 d U . .
N2A N 0.1149(4) 1.5210(4) 0.1326(3) 0.0634(14) Uani 1 1 d U . .
N1A N 0.1985(3) 1.3811(4) 0.2192(3) 0.0559(12) Uani 1 1 d DU . .
N2 N 0.6032(3) 0.9531(3) 0.3296(2) 0.0477(11) Uani 1 1 d U . .
C8 C 0.6155(4) 0.8658(4) 0.3526(3) 0.0507(13) Uani 1 1 d U . .
N1 N 0.4992(3) 0.8733(3) 0.2875(2) 0.0509(12) Uani 1 1 d U . .
C18 C 0.6068(4) 0.7511(4) 0.5290(3) 0.0476(13) Uani 1 1 d U . .
N4 N 0.3822(3) 0.9966(3) 0.2131(2) 0.0502(11) Uani 1 1 d U . .
C4A C 0.3217(4) 1.2620(4) 0.2598(4) 0.0598(15) Uani 1 1 d U . .
H4AA H 0.3485 1.2123 0.2949 0.072 Uiso 1 1 calc R A .
C22 C 0.6254(4) 0.5953(4) 0.5743(3) 0.0595(15) Uani 1 1 d U . .
C5A C 0.3684(4) 1.2880(4) 0.1995(4) 0.0614(16) Uani 1 1 d U A .
H5AB H 0.4263 1.2544 0.1919 0.074 Uiso 1 1 calc R . .
C15 C 0.6127(4) 0.9142(4) 0.4807(3) 0.0513(13) Uani 1 1 d U . .
H15A H 0.5801 0.9247 0.5206 0.062 Uiso 1 1 calc R . .
C7A C 0.2442(4) 1.4088(4) 0.1607(3) 0.0487(13) Uani 1 1 d U A .
C6 C 0.5788(5) 0.7236(4) 0.3359(4) 0.0640(16) Uani 1 1 d U . .
H6A H 0.6245 0.6834 0.3632 0.077 Uiso 1 1 calc R . .
C17 C 0.6801(4) 0.8118(4) 0.4102(3) 0.0529(14) Uani 1 1 d U . .
H17A H 0.6949 0.7463 0.4128 0.063 Uiso 1 1 calc R . .
H17B H 0.7360 0.8351 0.4019 0.063 Uiso 1 1 calc R . .
C38 C 0.7468(5) 0.2855(5) 0.6360(4) 0.0737(18) Uani 1 1 d U . .
C7 C 0.5649(4) 0.8175(4) 0.3254(3) 0.0487(13) Uani 1 1 d U . .
C14 C 0.6410(4) 0.9928(4) 0.4297(3) 0.0559(14) Uani 1 1 d U . .
C33 C 0.6753(4) 0.3421(4) 0.5991(3) 0.0595(15) Uani 1 1 d U . .
C16 C 0.6299(4) 0.8270(4) 0.4747(3) 0.0522(13) Uani 1 1 d U . .
C3A C 0.2333(4) 1.3083(4) 0.2709(3) 0.0503(13) Uani 1 1 d U A .
C8A C 0.1966(4) 1.4906(4) 0.1116(3) 0.0586(15) Uani 1 1 d U A .
C6A C 0.3317(4) 1.3638(4) 0.1490(4) 0.0598(15) Uani 1 1 d U . .
H6AA H 0.3650 1.3847 0.1077 0.072 Uiso 1 1 calc R A .
C19 C 0.5467(4) 0.7644(4) 0.5835(3) 0.0556(14) Uani 1 1 d U . .
H19A H 0.5173 0.8239 0.5850 0.067 Uiso 1 1 calc R . .
C3 C 0.4457(4) 0.8443(5) 0.2566(3) 0.0595(15) Uani 1 1 d U . .
C4 C 0.4566(5) 0.7467(5) 0.2653(4) 0.0665(16) Uani 1 1 d U . .
H4A H 0.4192 0.7239 0.2443 0.080 Uiso 1 1 calc R . .
C5 C 0.5222(5) 0.6898(4) 0.3045(4) 0.0637(16) Uani 1 1 d U . .
H5B H 0.5306 0.6261 0.3110 0.076 Uiso 1 1 calc R . .
C23 C 0.6657(5) 0.5011(5) 0.5646(4) 0.0693(17) Uani 1 1 d U . .
C35 C 0.6465(5) 0.2161(5) 0.5640(3) 0.0641(16) Uani 1 1 d U . .
H35A H 0.6109 0.1930 0.5418 0.077 Uiso 1 1 calc R . .
C2 C 0.3795(4) 0.9165(5) 0.2160(3) 0.0577(15) Uani 1 1 d U . .
C2A C 0.1748(4) 1.2863(4) 0.3290(3) 0.0534(14) Uani 1 1 d U A .
C21 C 0.5704(5) 0.6036(5) 0.6300(4) 0.0656(16) Uani 1 1 d U . .
H21A H 0.5594 0.5511 0.6646 0.079 Uiso 1 1 calc R . .
C37 C 0.7645(5) 0.1931(5) 0.6347(4) 0.078(2) Uani 1 1 d U . .
H37A H 0.8115 0.1518 0.6600 0.093 Uiso 1 1 calc R . .
C17A C 0.2384(4) 1.5329(4) 0.0447(3) 0.0582(15) Uani 1 1 d U . .
H17C H 0.3034 1.5085 0.0428 0.070 Uiso 1 1 calc R A .
H17D H 0.2281 1.5997 0.0363 0.070 Uiso 1 1 calc R . .
C13 C 0.6649(5) 1.0585(5) 0.4501(4) 0.0657(17) Uani 1 1 d U . .
H13A H 0.6617 1.0516 0.4974 0.079 Uiso 1 1 calc R . .
C14A C 0.0529(5) 1.6082(5) 0.0198(4) 0.0657(16) Uani 1 1 d U . .
C16A C 0.1934(4) 1.5087(4) -0.0090(3) 0.0576(14) Uani 1 1 d U A .
C10 C 0.6701(5) 1.0823(5) 0.3110(4) 0.0692(17) Uani 1 1 d U . .
H10A H 0.6727 1.0900 0.2636 0.083 Uiso 1 1 calc R . .
C20 C 0.5313(5) 0.6890(5) 0.6350(4) 0.0687(17) Uani 1 1 d U . .
H20A H 0.4936 0.6964 0.6738 0.082 Uiso 1 1 calc R . .
C1A C 0.2085(5) 1.2111(5) 0.3890(4) 0.076(2) Uani 1 1 d U . .
H1AA H 0.1605 1.2039 0.4248 0.114 Uiso 1 1 calc R A .
H1AB H 0.2583 1.2257 0.4056 0.114 Uiso 1 1 calc R . .
H1AC H 0.2287 1.1545 0.3759 0.114 Uiso 1 1 calc R . .
C12 C 0.6932(5) 1.1339(5) 0.4076(4) 0.0767(19) Uani 1 1 d U . .
H12A H 0.7103 1.1770 0.4247 0.092 Uiso 1 1 calc R . .
C9A C 0.0576(4) 1.5982(5) 0.0896(4) 0.0605(15) Uani 1 1 d U A .
C22A C 0.3871(5) 1.3762(5) -0.0779(4) 0.0694(16) Uani 1 1 d U . .
C11 C 0.6959(5) 1.1442(5) 0.3370(4) 0.0744(18) Uani 1 1 d U . .
H11A H 0.7159 1.1953 0.3063 0.089 Uiso 1 1 calc R . .
C31 C 0.2092(6) 1.0695(6) 0.2707(4) 0.084(2) Uani 1 1 d U . .
H31A H 0.2504 1.0130 0.2915 0.127 Uiso 1 1 calc R . .
H31B H 0.1508 1.0561 0.2688 0.127 Uiso 1 1 calc R . .
H31C H 0.2030 1.1122 0.2979 0.127 Uiso 1 1 calc R . .
C34A C 0.6824(6) 1.3474(5) -0.1497(4) 0.0759(18) Uani 1 1 d U . .
C33A C 0.6282(5) 1.2973(5) -0.1041(4) 0.0690(16) Uani 1 1 d U . .
C1 C 0.3144(6) 0.8842(5) 0.1823(4) 0.082(2) Uani 1 1 d U . .
H1A H 0.2742 0.9372 0.1557 0.124 Uiso 1 1 calc R . .
H1B H 0.2796 0.8464 0.2174 0.124 Uiso 1 1 calc R . .
H1C H 0.3482 0.8486 0.1524 0.124 Uiso 1 1 calc R . .
C37A C 0.7630(6) 1.1880(6) -0.0547(4) 0.085(2) Uani 1 1 d U . .
H37B H 0.7885 1.1338 -0.0224 0.102 Uiso 1 1 calc R . .
C9 C 0.6396(4) 1.0065(4) 0.3588(4) 0.0615(15) Uani 1 1 d U . .
C25 C 0.3221(5) 1.0721(5) 0.1727(4) 0.0677(16) Uani 1 1 d U . .
C13A C -0.0116(5) 1.6812(5) -0.0117(4) 0.0779(19) Uani 1 1 d U A .
H13B H -0.0187 1.6906 -0.0583 0.093 Uiso 1 1 calc R . .
C34 C 0.6285(5) 0.3089(5) 0.5621(4) 0.0679(17) Uani 1 1 d U . .
C18A C 0.2474(5) 1.4486(5) -0.0467(4) 0.0640(16) Uani 1 1 d U . .
C15A C 0.1050(5) 1.5483(5) -0.0170(4) 0.0696(17) Uani 1 1 d U A .
H15B H 0.0762 1.5348 -0.0496 0.083 Uiso 1 1 calc R . .
C10A C 0.0013(5) 1.6580(5) 0.1220(4) 0.0732(18) Uani 1 1 d U . .
H10B H 0.0029 1.6487 0.1693 0.088 Uiso 1 1 calc R A .
C11A C -0.0572(5) 1.7313(5) 0.0841(4) 0.079(2) Uani 1 1 d U A .
H11B H -0.0917 1.7757 0.1047 0.095 Uiso 1 1 calc R . .
C20A C 0.2629(6) 1.3643(6) -0.1279(4) 0.082(2) Uani 1 1 d U . .
H20B H 0.2377 1.3434 -0.1583 0.099 Uiso 1 1 calc R A .
C30 C 0.2444(5) 1.1103(5) 0.2014(4) 0.0701(17) Uani 1 1 d U . .
C12A C -0.0654(5) 1.7400(5) 0.0200(4) 0.0779(19) Uani 1 1 d U . .
H12B H -0.1091 1.7877 -0.0044 0.093 Uiso 1 1 calc R A .
C36 C 0.7174(5) 0.1606(5) 0.5992(4) 0.0788(19) Uani 1 1 d U . .
H36A H 0.7340 0.0987 0.5989 0.095 Uiso 1 1 calc R . .
C39 C 0.7997(6) 0.3210(6) 0.6717(4) 0.093(3) Uani 1 1 d U . .
H39A H 0.7751 0.3858 0.6663 0.139 Uiso 1 1 calc R . .
H39B H 0.8615 0.3131 0.6529 0.139 Uiso 1 1 calc R . .
H39C H 0.7977 0.2879 0.7200 0.139 Uiso 1 1 calc R . .
C21A C 0.3523(6) 1.3430(6) -0.1225(4) 0.083(2) Uani 1 1 d U A .
H21B H 0.3902 1.3066 -0.1482 0.099 Uiso 1 1 calc R . .
C35A C 0.7763(6) 1.3178(6) -0.1491(4) 0.083(2) Uani 1 1 d U . .
H35B H 0.8133 1.3518 -0.1821 0.099 Uiso 1 1 calc R . .
C27 C 0.2932(7) 1.1924(6) 0.0642(5) 0.097(2) Uani 1 1 d U . .
H27A H 0.3071 1.2183 0.0174 0.116 Uiso 1 1 calc R . .
C38A C 0.6690(6) 1.2191(6) -0.0573(4) 0.083(2) Uani 1 1 d U . .
C29 C 0.1914(6) 1.1956(6) 0.1631(5) 0.094(2) Uani 1 1 d U . .
H29 H 0.1387 1.2261 0.1823 0.113 Uiso 1 1 calc R . .
C36A C 0.8150(6) 1.2408(6) -0.1015(4) 0.090(2) Uani 1 1 d U . .
H36B H 0.8780 1.2239 -0.1009 0.108 Uiso 1 1 calc R . .
C40 C 0.5538(5) 0.3743(5) 0.5185(4) 0.076(2) Uani 1 1 d U . .
H40A H 0.5501 0.4363 0.5209 0.114 Uiso 1 1 calc R . .
H40B H 0.4968 0.3557 0.5355 0.114 Uiso 1 1 calc R . .
H40C H 0.5669 0.3724 0.4713 0.114 Uiso 1 1 calc R . .
C28 C 0.2239(7) 1.2300(6) 0.0950(5) 0.099(2) Uani 1 1 d U . .
H28A H 0.1912 1.2864 0.0696 0.118 Uiso 1 1 calc R . .
C26 C 0.3513(6) 1.1076(6) 0.1032(4) 0.0800(19) Uani 1 1 d U . .
C24 C 0.7277(8) 0.5029(6) 0.4983(6) 0.120(4) Uani 1 1 d U . .
H24A H 0.7505 0.4405 0.4954 0.179 Uiso 1 1 calc R . .
H24B H 0.7777 0.5310 0.4993 0.179 Uiso 1 1 calc R . .
H24C H 0.6937 0.5382 0.4588 0.179 Uiso 1 1 calc R . .
C32 C 0.4250(7) 1.0614(7) 0.0670(4) 0.099(3) Uani 1 1 d U . .
H32A H 0.4571 1.0075 0.0990 0.148 Uiso 1 1 calc R . .
H32B H 0.4656 1.1027 0.0451 0.148 Uiso 1 1 calc R . .
H32C H 0.4019 1.0429 0.0325 0.148 Uiso 1 1 calc R . .
C24A C 0.5172(6) 1.3929(9) -0.0192(6) 0.125(4) Uani 1 1 d U . .
H24D H 0.5824 1.3761 -0.0199 0.188 Uiso 1 1 calc R . .
H24E H 0.4919 1.3662 0.0262 0.188 Uiso 1 1 calc R . .
H24F H 0.4987 1.4593 -0.0309 0.188 Uiso 1 1 calc R . .
C25A C 0.0321(13) 1.3254(16) 0.3878(9) 0.078(3) Uani 0.515(12) 1 d PDU A 1
C26A C -0.0365(15) 1.2790(15) 0.3927(12) 0.089(3) Uani 0.515(12) 1 d PDU A 1
C27A C -0.1000(14) 1.2607(14) 0.4445(10) 0.085(3) Uani 0.515(12) 1 d PDU A 1
H27B H -0.1447 1.2269 0.4475 0.102 Uiso 0.515(12) 1 calc PR A 1
C28A C -0.0858(15) 1.3010(14) 0.4910(11) 0.086(3) Uani 0.515(12) 1 d PDU A 1
H28B H -0.1274 1.2950 0.5292 0.103 Uiso 0.515(12) 1 calc PR A 1
C29A C -0.0194(13) 1.3511(13) 0.4928(10) 0.085(3) Uani 0.515(12) 1 d PU A 1
H29C H -0.0178 1.3733 0.5305 0.102 Uiso 0.515(12) 1 calc PR A 1
C30A C 0.0428(15) 1.3660(15) 0.4372(12) 0.081(4) Uani 0.515(12) 1 d PU A 1
C32A C -0.0407(15) 1.2571(18) 0.3600(11) 0.088(3) Uani 0.515(12) 1 d PU A 1
H32D H 0.0071 1.2707 0.3250 0.133 Uiso 0.515(12) 1 calc PR A 1
H32E H -0.0986 1.2847 0.3405 0.133 Uiso 0.515(12) 1 calc PR A 1
H32F H -0.0354 1.1911 0.3773 0.133 Uiso 0.515(12) 1 calc PR A 1
C31A C 0.1211(15) 1.4102(15) 0.4350(13) 0.097(5) Uani 0.515(12) 1 d PU A 1
H31D H 0.1564 1.4126 0.3919 0.145 Uiso 0.515(12) 1 calc PR A 1
H31E H 0.1584 1.3746 0.4726 0.145 Uiso 0.515(12) 1 calc PR A 1
H31F H 0.0990 1.4721 0.4390 0.145 Uiso 0.515(12) 1 calc PR A 1
C25B C 0.0228(14) 1.3097(17) 0.3788(9) 0.078(3) Uani 0.485(12) 1 d PDU A 2
C30B C 0.0215(15) 1.3409(16) 0.4356(13) 0.083(3) Uani 0.485(12) 1 d PU A 2
C29B C -0.0559(16) 1.3236(16) 0.4828(12) 0.086(3) Uani 0.485(12) 1 d PU A 2
H29E H -0.0656 1.3439 0.5224 0.104 Uiso 0.485(12) 1 calc PR A 2
C28B C -0.1107(16) 1.2808(15) 0.4702(11) 0.086(3) Uani 0.485(12) 1 d PDU A 2
H28C H -0.1626 1.2778 0.5002 0.103 Uiso 0.485(12) 1 calc PR A 2
C27B C -0.1057(13) 1.2392(14) 0.4205(10) 0.090(3) Uani 0.485(12) 1 d PDU A 2
H27C H -0.1473 1.2072 0.4137 0.108 Uiso 0.485(12) 1 calc PR A 2
C26B C -0.0283(16) 1.2528(19) 0.3824(12) 0.085(3) Uani 0.485(12) 1 d PDU A 2
C31B C 0.0856(17) 1.3902(16) 0.4454(13) 0.089(5) Uani 0.485(12) 1 d PU A 2
H31G H 0.0701 1.4056 0.4885 0.134 Uiso 0.485(12) 1 calc PR A 2
H31H H 0.0842 1.4461 0.4081 0.134 Uiso 0.485(12) 1 calc PR A 2
H31I H 0.1455 1.3519 0.4463 0.134 Uiso 0.485(12) 1 calc PR A 2
C32B C -0.0283(11) 1.2223(11) 0.3296(9) 0.073(4) Uani 0.485(12) 1 d PU A 2
H32G H 0.0198 1.2408 0.2964 0.110 Uiso 0.485(12) 1 calc PR A 2
H32H H -0.0856 1.2476 0.3089 0.110 Uiso 0.485(12) 1 calc PR A 2
H32I H -0.0191 1.1558 0.3444 0.110 Uiso 0.485(12) 1 calc PR A 2
C19A C 0.2085(5) 1.4155(5) -0.0900(4) 0.0711(18) Uani 1 1 d U A .
H19B H 0.1457 1.4285 -0.0927 0.085 Uiso 1 1 calc R . .
C23A C 0.4833(5) 1.3566(6) -0.0719(4) 0.0799(19) Uani 1 1 d U . .
C40A C 0.6435(6) 1.4336(6) -0.2010(5) 0.091(2) Uani 1 1 d U . .
H40D H 0.5783 1.4445 -0.1949 0.137 Uiso 1 1 calc R . .
H40E H 0.6623 1.4279 -0.2468 0.137 Uiso 1 1 calc R . .
H40F H 0.6644 1.4847 -0.1948 0.137 Uiso 1 1 calc R . .
C39A C 0.6097(6) 1.1598(7) -0.0058(5) 0.105(3) Uani 1 1 d U . .
H39D H 0.5468 1.1883 -0.0122 0.158 Uiso 1 1 calc R . .
H39E H 0.6232 1.1543 0.0404 0.158 Uiso 1 1 calc R . .
H39F H 0.6214 1.0992 -0.0130 0.158 Uiso 1 1 calc R . .

loop_
_atom_site_aniso_label
_atom_site_aniso_U_11
_atom_site_aniso_U_22
_atom_site_aniso_U_33
_atom_site_aniso_U_23
_atom_site_aniso_U_13
_atom_site_aniso_U_12
Co 0.0542(5) 0.0384(4) 0.0436(5) -0.0089(3) 0.0011(3) -0.0074(3)
N5A 0.076(4) 0.084(4) 0.074(4) -0.031(3) 0.009(3) -0.020(3)
Cl2A 0.174(3) 0.0992(18) 0.1002(18) -0.0292(15) -0.0093(18) -0.0508(18)
CoA 0.0470(5) 0.0500(5) 0.0574(5) -0.0108(4) 0.0001(4) -0.0054(4)
N4A 0.058(3) 0.063(3) 0.064(3) -0.011(3) -0.003(2) -0.008(2)
Cl1A 0.1176(19) 0.1139(19) 0.1046(18) 0.0039(15) -0.0339(15) -0.0448(15)
Cl2 0.0645(10) 0.0514(9) 0.0545(9) -0.0129(7) 0.0010(7) -0.0084(7)
N3 0.059(3) 0.043(3) 0.057(3) -0.013(2) 0.000(2) -0.009(2)
Cl1 0.0699(11) 0.0613(10) 0.0625(10) -0.0056(8) 0.0048(8) -0.0087(8)
N3A 0.069(3) 0.070(3) 0.068(3) -0.022(3) 0.004(3) -0.017(3)
N5 0.070(3) 0.045(3) 0.054(3) -0.012(2) -0.004(2) -0.010(2)
N2A 0.055(3) 0.061(3) 0.069(3) -0.014(3) -0.001(3) -0.008(2)
N1A 0.052(3) 0.054(3) 0.060(3) -0.016(2) -0.001(2) -0.008(2)
N2 0.056(3) 0.041(2) 0.046(3) -0.014(2) 0.004(2) -0.012(2)
C8 0.058(3) 0.040(3) 0.046(3) -0.008(2) 0.008(2) -0.008(2)
N1 0.049(3) 0.047(3) 0.051(3) -0.012(2) 0.009(2) -0.009(2)
C18 0.050(3) 0.043(3) 0.050(3) -0.014(2) -0.002(2) -0.008(2)
N4 0.060(3) 0.044(3) 0.046(3) -0.010(2) -0.004(2) -0.013(2)
C4A 0.056(3) 0.044(3) 0.074(4) -0.015(3) -0.009(3) 0.001(3)
C22 0.065(3) 0.053(3) 0.055(3) -0.010(3) 0.002(3) -0.011(3)
C5A 0.050(3) 0.051(3) 0.079(4) -0.024(3) 0.006(3) -0.001(3)
C15 0.057(3) 0.043(3) 0.054(3) -0.017(3) 0.001(3) -0.010(3)
C7A 0.045(3) 0.047(3) 0.053(3) -0.016(2) 0.005(2) -0.009(2)
C6 0.069(4) 0.048(3) 0.071(4) -0.015(3) -0.002(3) -0.008(3)
C17 0.055(3) 0.043(3) 0.060(3) -0.018(3) -0.002(3) -0.007(3)
C38 0.083(4) 0.060(4) 0.070(4) -0.009(3) -0.006(3) -0.009(3)
C7 0.048(3) 0.041(3) 0.051(3) -0.009(2) 0.003(2) -0.004(2)
C14 0.063(3) 0.046(3) 0.058(3) -0.017(3) -0.004(3) -0.005(3)
C33 0.065(3) 0.050(3) 0.058(3) -0.010(3) -0.001(3) -0.010(3)
C16 0.055(3) 0.048(3) 0.053(3) -0.014(3) -0.004(3) -0.008(2)
C3A 0.043(3) 0.050(3) 0.056(3) -0.014(3) -0.004(2) -0.007(2)
C8A 0.054(3) 0.057(3) 0.061(3) -0.014(3) 0.004(3) -0.012(3)
C6A 0.054(3) 0.052(3) 0.065(4) -0.013(3) 0.014(3) -0.009(3)
C19 0.059(3) 0.048(3) 0.059(3) -0.015(3) 0.004(3) -0.012(3)
C3 0.060(3) 0.063(3) 0.059(3) -0.021(3) 0.002(3) -0.018(3)
C4 0.070(4) 0.059(4) 0.069(4) -0.017(3) 0.002(3) -0.013(3)
C5 0.079(4) 0.042(3) 0.074(4) -0.024(3) 0.007(3) -0.015(3)
C23 0.079(4) 0.050(3) 0.072(4) -0.013(3) 0.006(3) -0.012(3)
C35 0.082(4) 0.054(3) 0.060(4) -0.019(3) 0.000(3) -0.020(3)
C2 0.069(4) 0.060(3) 0.046(3) -0.015(3) -0.001(3) -0.018(3)
C2A 0.045(3) 0.050(3) 0.060(3) -0.011(3) -0.010(3) 0.000(2)
C21 0.085(4) 0.052(3) 0.057(3) -0.008(3) -0.009(3) -0.015(3)
C37 0.083(4) 0.058(4) 0.078(4) -0.010(3) -0.009(4) 0.003(3)
C17A 0.059(3) 0.044(3) 0.065(4) -0.010(3) -0.001(3) -0.006(3)
C13 0.070(4) 0.060(4) 0.065(4) -0.013(3) -0.006(3) -0.012(3)
C14A 0.060(3) 0.059(3) 0.073(4) -0.012(3) -0.013(3) -0.006(3)
C16A 0.057(3) 0.052(3) 0.062(3) -0.009(3) -0.007(3) -0.016(3)
C10 0.073(4) 0.054(4) 0.080(4) -0.013(3) 0.002(3) -0.023(3)
C20 0.076(4) 0.063(4) 0.062(4) -0.011(3) 0.001(3) -0.016(3)
C1A 0.072(5) 0.079(5) 0.070(5) -0.013(4) -0.005(4) -0.012(4)
C12 0.079(4) 0.065(4) 0.085(4) -0.012(4) -0.010(4) -0.021(3)
C9A 0.052(3) 0.059(3) 0.066(3) -0.016(3) 0.000(3) -0.005(3)
C22A 0.066(4) 0.078(4) 0.069(4) -0.027(3) 0.002(3) -0.020(3)
C11 0.072(4) 0.061(4) 0.090(4) -0.017(4) 0.002(4) -0.022(3)
C31 0.089(5) 0.077(5) 0.087(6) -0.017(4) -0.015(4) -0.019(4)
C34A 0.086(4) 0.070(4) 0.071(4) -0.021(3) 0.006(3) -0.019(3)
C33A 0.078(4) 0.067(4) 0.066(4) -0.027(3) 0.005(3) -0.018(3)
C1 0.097(6) 0.066(5) 0.083(5) -0.010(4) -0.019(4) -0.021(4)
C37A 0.092(5) 0.089(5) 0.076(4) -0.027(4) -0.002(4) -0.019(4)
C9 0.065(3) 0.051(3) 0.067(3) -0.015(3) 0.001(3) -0.013(3)
C25 0.081(4) 0.057(3) 0.067(4) -0.010(3) -0.013(3) -0.021(3)
C13A 0.073(4) 0.072(4) 0.076(4) -0.006(4) -0.009(3) -0.008(3)
C34 0.073(4) 0.059(4) 0.067(4) -0.013(3) -0.001(3) -0.011(3)
C18A 0.063(3) 0.062(3) 0.069(4) -0.018(3) -0.001(3) -0.018(3)
C15A 0.065(4) 0.065(4) 0.073(4) -0.012(3) -0.010(3) -0.009(3)
C10A 0.070(4) 0.071(4) 0.075(4) -0.024(3) -0.001(3) -0.004(3)
C11A 0.074(4) 0.066(4) 0.092(5) -0.025(4) -0.005(4) 0.002(3)
C20A 0.083(4) 0.087(5) 0.084(4) -0.027(4) -0.006(4) -0.025(4)
C30 0.074(4) 0.056(4) 0.080(4) -0.019(3) -0.011(3) -0.010(3)
C12A 0.074(4) 0.063(4) 0.087(5) -0.014(4) -0.007(4) -0.001(3)
C36 0.092(5) 0.059(4) 0.083(4) -0.017(3) -0.001(4) -0.017(3)
C39 0.103(6) 0.091(6) 0.075(5) -0.014(5) -0.007(5) -0.013(5)
C21A 0.078(4) 0.085(4) 0.085(4) -0.027(4) 0.005(4) -0.019(4)
C35A 0.089(4) 0.086(5) 0.078(4) -0.029(4) 0.005(4) -0.026(4)
C27 0.112(6) 0.083(5) 0.085(5) -0.005(4) -0.013(4) -0.022(4)
C38A 0.091(4) 0.088(5) 0.075(4) -0.026(4) 0.008(4) -0.028(4)
C29 0.099(5) 0.073(4) 0.106(5) -0.016(4) -0.023(4) -0.015(4)
C36A 0.090(5) 0.095(5) 0.081(5) -0.020(4) 0.000(4) -0.020(4)
C40 0.081(5) 0.064(4) 0.080(5) -0.016(4) -0.015(4) -0.011(4)
C28 0.113(6) 0.074(5) 0.101(5) -0.006(4) -0.027(5) -0.016(4)
C26 0.092(5) 0.076(4) 0.071(4) -0.008(3) -0.009(4) -0.030(4)
C24 0.154(9) 0.057(5) 0.129(8) -0.022(5) 0.043(7) -0.020(5)
C32 0.118(7) 0.110(7) 0.071(5) -0.019(5) 0.000(5) -0.043(6)
C24A 0.079(6) 0.180(10) 0.134(8) -0.092(8) 0.014(6) -0.009(6)
C25A 0.073(4) 0.075(4) 0.080(4) -0.015(4) -0.004(4) -0.012(4)
C26A 0.087(4) 0.083(5) 0.089(5) -0.021(4) -0.002(4) -0.011(4)
C27A 0.086(4) 0.083(5) 0.085(5) -0.027(4) 0.001(4) -0.014(4)
C28A 0.082(5) 0.083(5) 0.088(5) -0.024(4) 0.001(5) -0.013(4)
C29A 0.082(5) 0.080(5) 0.088(5) -0.020(4) -0.001(4) -0.013(4)
C30A 0.077(5) 0.077(5) 0.087(5) -0.018(5) -0.005(5) -0.016(5)
C32A 0.087(5) 0.085(5) 0.087(5) -0.019(5) -0.003(5) -0.013(4)
C31A 0.101(9) 0.088(8) 0.099(8) -0.026(6) -0.001(7) -0.019(7)
C25B 0.074(4) 0.074(4) 0.081(4) -0.015(4) -0.001(4) -0.013(4)
C30B 0.079(5) 0.078(5) 0.086(4) -0.019(4) -0.002(4) -0.011(4)
C29B 0.084(5) 0.083(5) 0.087(5) -0.022(4) 0.001(5) -0.011(5)
C28B 0.085(5) 0.085(5) 0.084(5) -0.025(5) 0.001(5) -0.012(4)
C27B 0.085(4) 0.089(5) 0.089(5) -0.020(4) 0.000(4) -0.015(4)
C26B 0.085(4) 0.083(4) 0.085(5) -0.024(4) -0.002(4) -0.014(4)
C31B 0.088(8) 0.087(8) 0.091(7) -0.027(6) -0.007(7) -0.014(6)
C32B 0.087(7) 0.069(7) 0.086(7) -0.052(6) 0.004(6) -0.024(6)
C19A 0.067(4) 0.071(4) 0.079(4) -0.024(3) -0.008(3) -0.015(3)
C23A 0.075(4) 0.087(4) 0.084(4) -0.034(4) 0.002(4) -0.018(4)
C40A 0.104(6) 0.076(5) 0.094(6) -0.023(5) 0.003(5) -0.026(5)
C39A 0.097(6) 0.099(7) 0.107(7) -0.021(6) 0.016(5) -0.018(5)

loop_
_atom_type_symbol
_atom_type_description
_atom_type_scat_dispersion_real
_atom_type_scat_dispersion_imag
_atom_type_scat_source
C C 0.0033 0.0016 'International Tables Vol C Tables 4.2.6.8 and 6.1.1.4'
H H 0.0000 0.0000 'International Tables Vol C Tables 4.2.6.8 and 6.1.1.4'
N N 0.0061 0.0033 'International Tables Vol C Tables 4.2.6.8 and 6.1.1.4'
Cl Cl 0.1484 0.1585 'International Tables Vol C Tables 4.2.6.8 and 6.1.1.4'
Co Co 0.3494 0.9721 'International Tables Vol C Tables 4.2.6.8 and 6.1.1.4'

loop_
_geom_angle_atom_site_label_1
_geom_angle_atom_site_label_2
_geom_angle_atom_site_label_3
_geom_angle
N1 Co N4 77.65(19)
N1 Co N2 78.20(19)
N4 Co N2 155.80(19)
N1 Co Cl1 130.23(16)
N4 Co Cl1 95.53(14)
N2 Co Cl1 98.70(14)
N1 Co Cl2 101.45(15)
N4 Co Cl2 98.63(15)
N2 Co Cl2 87.80(14)
Cl1 Co Cl2 128.23(7)
C23A N5A C33A 123.9(7)
N1A CoA N2A 77.6(2)
N1A CoA N4A 76.9(2)
N2A CoA N4A 154.4(2)
N1A CoA Cl1A 117.24(18)
N2A CoA Cl1A 90.47(17)
N4A CoA Cl1A 100.29(17)
N1A CoA Cl2A 108.50(18)
N2A CoA Cl2A 96.91(17)
N4A CoA Cl2A 92.12(17)
Cl1A CoA Cl2A 134.18(12)
C2A N4A C25B 123.2(12)
C2A N4A C25A 121.1(11)
C25B N4A C25A 15.8(14)
C2A N4A CoA 112.5(5)
C25B N4A CoA 124.2(11)
C25A N4A CoA 124.3(10)
C18 N3 C22 118.6(6)
C18A N3A C22A 120.4(6)
C23 N5 C33 121.8(6)
C8A N2A C9A 121.2(6)
C8A N2A CoA 114.0(4)
C9A N2A CoA 124.7(4)
C7A N1A C3A 122.7(5)
C7A N1A CoA 119.3(4)
C3A N1A CoA 118.0(4)
C8 N2 C9 122.5(5)
C8 N2 Co 110.5(4)
C9 N2 Co 123.9(4)
N2 C8 C7 118.4(5)
N2 C8 C17 121.5(5)
C7 C8 C17 120.0(5)
C3 N1 C7 123.4(5)
C3 N1 Co 117.5(4)
C7 N1 Co 118.8(4)
N3 C18 C19 121.2(6)
N3 C18 C16 117.1(5)
C19 C18 C16 121.7(5)
C2 N4 C25 120.5(5)
C2 N4 Co 113.3(4)
C25 N4 Co 126.1(4)
C5A C4A C3A 120.8(6)
C5A C4A H4AA 119.6
C3A C4A H4AA 119.6
N3 C22 C21 123.1(6)
N3 C22 C23 116.7(6)
C21 C22 C23 120.2(6)
C4A C5A C6A 120.1(6)
C4A C5A H5AB 119.9
C6A C5A H5AB 119.9
C16 C15 C14 125.0(6)
C16 C15 H15A 117.5
C14 C15 H15A 117.5
N1A C7A C6A 120.8(6)
N1A C7A C8A 115.0(5)
C6A C7A C8A 124.1(6)
C7 C6 C5 118.0(6)
C7 C6 H6A 121.0
C5 C6 H6A 121.0
C16 C17 C8 105.3(5)
C16 C17 H17A 110.7
C8 C17 H17A 110.7
C16 C17 H17B 110.7
C8 C17 H17B 110.7
H17A C17 H17B 108.8
C33 C38 C37 115.2(7)
C33 C38 C39 121.3(7)
C37 C38 C39 123.5(7)
N1 C7 C6 120.2(6)
N1 C7 C8 113.1(5)
C6 C7 C8 126.6(5)
C13 C14 C9 117.3(6)
C13 C14 C15 119.9(6)
C9 C14 C15 122.7(6)
C34 C33 C38 120.9(6)
C34 C33 N5 119.5(6)
C38 C33 N5 119.2(6)
C15 C16 C18 122.4(6)
C15 C16 C17 116.9(6)
C18 C16 C17 120.6(5)
N1A C3A C2A 115.4(5)
N1A C3A C4A 117.2(6)
C2A C3A C4A 127.4(6)
N2A C8A C17A 123.5(6)
N2A C8A C7A 114.0(6)
C17A C8A C7A 122.5(6)
C5A C6A C7A 118.3(6)
C5A C6A H6AA 120.9
C7A C6A H6AA 120.9
C20 C19 C18 118.5(6)
C20 C19 H19A 120.7
C18 C19 H19A 120.7
N1 C3 C4 119.3(6)
N1 C3 C2 115.0(6)
C4 C3 C2 125.7(6)
C5 C4 C3 117.5(6)
C5 C4 H4A 121.3
C3 C4 H4A 121.3
C4 C5 C6 121.5(6)
C4 C5 H5B 119.2
C6 C5 H5B 119.2
N5 C23 C22 118.3(7)
N5 C23 C24 127.4(7)
C22 C23 C24 114.1(6)
C36 C35 C34 117.3(7)
C36 C35 H35A 121.3
C34 C35 H35A 121.3
N4 C2 C3 116.4(6)
N4 C2 C1 127.8(6)
C3 C2 C1 115.9(6)
N4A C2A C3A 117.1(6)
N4A C2A C1A 124.0(6)
C3A C2A C1A 118.9(6)
C22 C21 C20 118.6(7)
C22 C21 H21A 120.7
C20 C21 H21A 120.7
C36 C37 C38 123.6(7)
C36 C37 H37A 118.2
C38 C37 H37A 118.2
C8A C17A C16A 106.2(5)
C8A C17A H17C 110.5
C16A C17A H17C 110.5
C8A C17A H17D 110.5
C16A C17A H17D 110.5
H17C C17A H17D 108.7
C14 C13 C12 125.2(7)
C14 C13 H13A 117.4
C12 C13 H13A 117.4
C13A C14A C9A 114.1(7)
C13A C14A C15A 120.5(7)
C9A C14A C15A 125.3(6)
C15A C16A C18A 125.6(6)
C15A C16A C17A 115.9(6)
C18A C16A C17A 118.4(5)
C11 C10 C9 117.3(7)
C11 C10 H10A 121.3
C9 C10 H10A 121.3
C21 C20 C19 119.8(7)
C21 C20 H20A 120.1
C19 C20 H20A 120.1
C2A C1A H1AA 109.5
C2A C1A H1AB 109.5
H1AA C1A H1AB 109.5
C2A C1A H1AC 109.5
H1AA C1A H1AC 109.5
H1AB C1A H1AC 109.5
C13 C12 C11 116.7(7)
C13 C12 H12A 121.6
C11 C12 H12A 121.6
C10A C9A C14A 121.3(6)
C10A C9A N2A 116.3(6)
C14A C9A N2A 122.1(6)
N3A C22A C21A 121.8(7)
N3A C22A C23A 118.5(7)
C21A C22A C23A 119.7(7)
C10 C11 C12 122.4(7)
C10 C11 H11A 118.8
C12 C11 H11A 118.8
C30 C31 H31A 109.5
C30 C31 H31B 109.5
H31A C31 H31B 109.5
C30 C31 H31C 109.5
H31A C31 H31C 109.5
H31B C31 H31C 109.5
C33A C34A C35A 119.9(8)
C33A C34A C40A 120.6(8)
C35A C34A C40A 119.5(8)
N5A C33A C34A 121.5(7)
N5A C33A C38A 120.6(7)
C34A C33A C38A 117.4(8)
C2 C1 H1A 109.5
C2 C1 H1B 109.5
H1A C1 H1B 109.5
C2 C1 H1C 109.5
H1A C1 H1C 109.5
H1B C1 H1C 109.5
C36A C37A C38A 116.4(8)
C36A C37A H37B 121.8
C38A C37A H37B 121.8
N2 C9 C14 124.3(6)
N2 C9 C10 114.7(6)
C14 C9 C10 120.8(6)
C30 C25 C26 122.8(7)
C30 C25 N4 120.5(7)
C26 C25 N4 116.6(7)
C12A C13A C14A 124.3(8)
C12A C13A H13B 117.9
C14A C13A H13B 117.9
C33 C34 C35 121.8(6)
C33 C34 C40 119.7(6)
C35 C34 C40 118.5(6)
N3A C18A C19A 120.2(7)
N3A C18A C16A 118.7(6)
C19A C18A C16A 121.1(6)
C16A C15A C14A 125.0(7)
C16A C15A H15B 117.5
C14A C15A H15B 117.5
C11A C10A C9A 119.0(7)
C11A C10A H10B 120.5
C9A C10A H10B 120.5
C12A C11A C10A 120.7(8)
C12A C11A H11B 119.6
C10A C11A H11B 119.6
C21A C20A C19A 120.8(8)
C21A C20A H20B 119.6
C19A C20A H20B 119.6
C25 C30 C29 119.9(8)
C25 C30 C31 123.3(7)
C29 C30 C31 116.8(8)
C11A C12A C13A 120.4(7)
C11A C12A H12B 119.8
C13A C12A H12B 119.8
C37 C36 C35 120.9(7)
C37 C36 H36A 119.6
C35 C36 H36A 119.6
C38 C39 H39A 109.5
C38 C39 H39B 109.5
H39A C39 H39B 109.5
C38 C39 H39C 109.5
H39A C39 H39C 109.5
H39B C39 H39C 109.5
C20A C21A C22A 118.0(8)
C20A C21A H21B 121.0
C22A C21A H21B 121.0
C36A C35A C34A 121.4(9)
C36A C35A H35B 119.3
C34A C35A H35B 119.3
C28 C27 C26 119.0(9)
C28 C27 H27A 120.5
C26 C27 H27A 120.5
C33A C38A C37A 124.1(8)
C33A C38A C39A 118.8(8)
C37A C38A C39A 117.0(8)
C28 C29 C30 115.4(9)
C28 C29 H29 122.3
C30 C29 H29 122.3
C37A C36A C35A 120.7(9)
C37A C36A H36B 119.7
C35A C36A H36B 119.7
C34 C40 H40A 109.5
C34 C40 H40B 109.5
H40A C40 H40B 109.5
C34 C40 H40C 109.5
H40A C40 H40C 109.5
H40B C40 H40C 109.5
C27 C28 C29 126.7(9)
C27 C28 H28A 116.7
C29 C28 H28A 116.7
C25 C26 C32 124.9(7)
C25 C26 C27 115.9(8)
C32 C26 C27 118.7(8)
C23 C24 H24A 109.5
C23 C24 H24B 109.5
H24A C24 H24B 109.5
C23 C24 H24C 109.5
H24A C24 H24C 109.5
H24B C24 H24C 109.5
C26 C32 H32A 109.5
C26 C32 H32B 109.5
H32A C32 H32B 109.5
C26 C32 H32C 109.5
H32A C32 H32C 109.5
H32B C32 H32C 109.5
C23A C24A H24D 109.5
C23A C24A H24E 109.5
H24D C24A H24E 109.5
C23A C24A H24F 109.5
H24D C24A H24F 109.5
H24E C24A H24F 109.5
C26A C25A C30A 122.9(16)
C26A C25A N4A 117.1(16)
C30A C25A N4A 120.0(15)
C26A C25A C32A 22.7(10)
C30A C25A C32A 145.6(14)
N4A C25A C32A 94.4(12)
C32A C26A C27A 113(3)
C32A C26A C25A 119(3)
C27A C26A C25A 129(2)
C28A C27A C26A 106(2)
C28A C27A C32A 130.8(19)
C26A C27A C32A 25.0(12)
C28A C27A H27B 127.1
C26A C27A H27B 127.1
C32A C27A H27B 102.1
C27A C28A C29A 132(2)
C27A C28A H28B 114.0
C29A C28A H28B 114.0
C30A C29A C28A 118(2)
C30A C29A H29C 121.1
C28A C29A H29C 121.1
C25A C30A C29A 113.0(19)
C25A C30A C31A 123.2(19)
C29A C30A C31A 123(2)
C26A C32A C27A 42.1(19)
C26A C32A C25A 38.7(19)
C27A C32A C25A 80.8(12)
C26A C32A H32D 109.5
C27A C32A H32D 151.6
C25A C32A H32D 70.8
C26A C32A H32E 109.5
C27A C32A H32E 86.9
C25A C32A H32E 123.5
H32D C32A H32E 109.5
C26A C32A H32F 109.5
C27A C32A H32F 85.2
C25A C32A H32F 123.9
H32D C32A H32F 109.5
H32E C32A H32F 109.5
C30A C31A H31D 109.5
C30A C31A H31E 109.5
H31D C31A H31E 109.5
C30A C31A H31F 109.5
H31D C31A H31F 109.5
H31E C31A H31F 109.5
C26B C25B C30B 117.5(17)
C26B C25B N4A 126.5(19)
C30B C25B N4A 115.0(17)
C25B C30B C31B 125(2)
C25B C30B C29B 112(2)
C31B C30B C29B 123(2)
C28B C29B C30B 120(2)
C28B C29B H29E 120.2
C30B C29B H29E 120.2
C29B C28B C27B 130(2)
C29B C28B H28C 115.0
C27B C28B H28C 115.0
C28B C27B C26B 106(2)
C28B C27B H27C 127.0
C26B C27B H27C 127.0
C25B C26B C32B 119(2)
C25B C26B C27B 131(2)
C32B C26B C27B 106(2)
C30B C31B H31G 109.5
C30B C31B H31H 109.5
H31G C31B H31H 109.5
C30B C31B H31I 109.5
H31G C31B H31I 109.5
H31H C31B H31I 109.5
C26B C32B H32G 109.5
C26B C32B H32H 109.5
H32G C32B H32H 109.5
C26B C32B H32I 109.5
H32G C32B H32I 109.5
H32H C32B H32I 109.5
C20A C19A C18A 118.7(7)
C20A C19A H19B 120.6
C18A C19A H19B 120.6
N5A C23A C22A 122.8(7)
N5A C23A C24A 120.2(7)
C22A C23A C24A 116.9(7)
C34A C40A H40D 109.5
C34A C40A H40E 109.5
H40D C40A H40E 109.5
C34A C40A H40F 109.5
H40D C40A H40F 109.5
H40E C40A H40F 109.5
C38A C39A H39D 109.5
C38A C39A H39E 109.5
H39D C39A H39E 109.5
C38A C39A H39F 109.5
H39D C39A H39F 109.5
H39E C39A H39F 109.5

loop_
_geom_bond_atom_site_label_1
_geom_bond_atom_site_label_2
_geom_bond_distance
Co N1 1.967(5)
Co N4 2.163(5)
Co N2 2.177(5)
Co Cl1 2.245(2)
Co Cl2 2.2744(19)
N5A C23A 1.255(9)
N5A C33A 1.366(9)
Cl2A CoA 2.261(3)
CoA N1A 1.962(5)
CoA N2A 2.152(6)
CoA N4A 2.192(6)
CoA Cl1A 2.215(3)
N4A C2A 1.283(8)
N4A C25B 1.480(12)
N4A C25A 1.495(13)
N3 C18 1.339(7)
N3 C22 1.347(8)
N3A C18A 1.328(8)
N3A C22A 1.332(9)
N5 C23 1.234(9)
N5 C33 1.466(8)
N2A C8A 1.311(8)
N2A C9A 1.454(8)
N1A C7A 1.326(8)
N1A C3A 1.372(8)
N2 C8 1.288(7)
N2 C9 1.414(8)
C8 C7 1.466(8)
C8 C17 1.565(8)
N1 C3 1.336(8)
N1 C7 1.342(7)
C18 C19 1.400(8)
C18 C16 1.453(9)
N4 C2 1.254(8)
N4 C25 1.440(8)
C4A C5A 1.359(10)
C4A C3A 1.418(8)
C4A H4AA 0.9500
C22 C21 1.364(10)
C22 C23 1.531(9)
C5A C6A 1.391(9)
C5A H5AB 0.9500
C15 C16 1.375(8)
C15 C14 1.478(9)
C15 H15A 0.9500
C7A C6A 1.402(8)
C7A C8A 1.486(9)
C6 C7 1.395(8)
C6 C5 1.428(9)
C6 H6A 0.9500
C17 C16 1.512(8)
C17 H17A 0.9900
C17 H17B 0.9900
C38 C33 1.399(9)
C38 C37 1.423(10)
C38 C39 1.463(11)
C14 C13 1.363(9)
C14 C9 1.423(9)
C33 C34 1.392(9)
C3A C2A 1.414(9)
C8A C17A 1.481(9)
C6A H6AA 0.9500
C19 C20 1.383(9)
C19 H19A 0.9500
C3 C4 1.463(9)
C3 C2 1.470(9)
C4 C5 1.359(9)
C4 H4A 0.9500
C5 H5B 0.9500
C23 C24 1.567(12)
C35 C36 1.372(10)
C35 C34 1.411(9)
C35 H35A 0.9500
C2 C1 1.543(9)
C2A C1A 1.490(9)
C21 C20 1.369(9)
C21 H21A 0.9500
C37 C36 1.366(11)
C37 H37A 0.9500
C17A C16A 1.563(9)
C17A H17C 0.9900
C17A H17D 0.9900
C13 C12 1.375(10)
C13 H13A 0.9500
C14A C13A 1.391(9)
C14A C9A 1.418(10)
C14A C15A 1.428(10)
C16A C15A 1.373(9)
C16A C18A 1.454(9)
C10 C11 1.393(10)
C10 C9 1.433(9)
C10 H10A 0.9500
C20 H20A 0.9500
C1A H1AA 0.9800
C1A H1AB 0.9800
C1A H1AC 0.9800
C12 C11 1.419(11)
C12 H12A 0.9500
C9A C10A 1.394(9)
C22A C21A 1.399(10)
C22A C23A 1.461(10)
C11 H11A 0.9500
C31 C30 1.476(11)
C31 H31A 0.9800
C31 H31B 0.9800
C31 H31C 0.9800
C34A C33A 1.367(11)
C34A C35A 1.419(11)
C34A C40A 1.502(11)
C33A C38A 1.392(11)
C1 H1A 0.9800
C1 H1B 0.9800
C1 H1C 0.9800
C37A C36A 1.378(12)
C37A C38A 1.426(11)
C37A H37B 0.9500
C25 C30 1.361(10)
C25 C26 1.436(11)
C13A C12A 1.358(11)
C13A H13B 0.9500
C34 C40 1.541(9)
C18A C19A 1.414(9)
C15A H15B 0.9500
C10A C11A 1.388(10)
C10A H10B 0.9500
C11A C12A 1.313(11)
C11A H11B 0.9500
C20A C21A 1.356(11)
C20A C19A 1.366(11)
C20A H20B 0.9500
C30 C29 1.459(11)
C12A H12B 0.9500
C36 H36A 0.9500
C39 H39A 0.9800
C39 H39B 0.9800
C39 H39C 0.9800
C21A H21B 0.9500
C35A C36A 1.380(12)
C35A H35B 0.9500
C27 C28 1.289(13)
C27 C26 1.494(12)
C27 H27A 0.9500
C38A C39A 1.548(12)
C29 C28 1.423(13)
C29 H29 0.9500
C36A H36B 0.9500
C40 H40A 0.9800
C40 H40B 0.9800
C40 H40C 0.9800
C28 H28A 0.9500
C26 C32 1.453(12)
C24 H24A 0.9800
C24 H24B 0.9800
C24 H24C 0.9800
C32 H32A 0.9800
C32 H32B 0.9800
C32 H32C 0.9800
C24A C23A 1.566(12)
C24A H24D 0.9800
C24A H24E 0.9800
C24A H24F 0.9800
C25A C26A 1.40(3)
C25A C30A 1.40(3)
C25A C32A 1.96(3)
C26A C32A 0.86(3)
C26A C27A 1.369(15)
C27A C28A 1.364(15)
C27A C32A 1.88(3)
C27A H27B 0.9500
C28A C29A 1.44(3)
C28A H28B 0.9500
C29A C30A 1.40(3)
C29A H29C 0.9500
C30A C31A 1.52(3)
C32A H32D 0.9800
C32A H32E 0.9800
C32A H32F 0.9800
C31A H31D 0.9800
C31A H31E 0.9800
C31A H31F 0.9800
C25B C26B 1.30(3)
C25B C30B 1.40(3)
C30B C31B 1.46(3)
C30B C29B 1.47(3)
C29B C28B 1.29(3)
C29B H29E 0.9500
C28B C27B 1.361(15)
C28B H28C 0.9500
C27B C26B 1.368(15)
C27B H27C 0.9500
C26B C32B 1.32(3)
C31B H31G 0.9800
C31B H31H 0.9800
C31B H31I 0.9800
C32B H32G 0.9800
C32B H32H 0.9800
C32B H32I 0.9800
C19A H19B 0.9500
C40A H40D 0.9800
C40A H40E 0.9800
C40A H40F 0.9800
C39A H39D 0.9800
C39A H39E 0.9800
C39A H39F 0.9800

loop_
_geom_torsion_atom_site_label_1
_geom_torsion_atom_site_label_2
_geom_torsion_atom_site_label_3
_geom_torsion_atom_site_label_4
_geom_torsion
N1A CoA N4A C2A 4.1(5)
N2A CoA N4A C2A 6.5(8)
Cl1A CoA N4A C2A 119.9(5)
Cl2A CoA N4A C2A -104.4(5)
N1A CoA N4A C25B -173.1(12)
N2A CoA N4A C25B -170.7(12)
Cl1A CoA N4A C25B -57.3(12)
Cl2A CoA N4A C25B 78.4(12)
N1A CoA N4A C25A 167.8(11)
N2A CoA N4A C25A 170.1(11)
Cl1A CoA N4A C25A -76.4(11)
Cl2A CoA N4A C25A 59.3(11)
N1A CoA N2A C8A 1.2(5)
N4A CoA N2A C8A -1.2(8)
Cl1A CoA N2A C8A -116.7(5)
Cl2A CoA N2A C8A 108.6(5)
N1A CoA N2A C9A 178.8(6)
N4A CoA N2A C9A 176.5(5)
Cl1A CoA N2A C9A 61.0(5)
Cl2A CoA N2A C9A -73.7(5)
N2A CoA N1A C7A -2.8(5)
N4A CoA N1A C7A 176.2(5)
Cl1A CoA N1A C7A 81.2(5)
Cl2A CoA N1A C7A -96.0(5)
N2A CoA N1A C3A 179.0(5)
N4A CoA N1A C3A -2.0(4)
Cl1A CoA N1A C3A -96.9(4)
Cl2A CoA N1A C3A 85.8(5)
N1 Co N2 C8 -5.8(4)
N4 Co N2 C8 -10.0(7)
Cl1 Co N2 C8 -135.3(4)
Cl2 Co N2 C8 96.3(4)
N1 Co N2 C9 -166.2(5)
N4 Co N2 C9 -170.3(5)
Cl1 Co N2 C9 64.3(5)
Cl2 Co N2 C9 -64.0(5)
C9 N2 C8 C7 171.4(6)
Co N2 C8 C7 10.7(7)
C9 N2 C8 C17 -6.4(9)
Co N2 C8 C17 -167.1(4)
N4 Co N1 C3 4.5(5)
N2 Co N1 C3 -173.8(5)
Cl1 Co N1 C3 -82.3(5)
Cl2 Co N1 C3 100.9(4)
N4 Co N1 C7 178.1(5)
N2 Co N1 C7 -0.1(4)
Cl1 Co N1 C7 91.3(5)
Cl2 Co N1 C7 -85.4(4)
C22 N3 C18 C19 -2.2(8)
C22 N3 C18 C16 178.9(5)
N1 Co N4 C2 -3.3(5)
N2 Co N4 C2 0.8(8)
Cl1 Co N4 C2 126.7(5)
Cl2 Co N4 C2 -103.2(5)
N1 Co N4 C25 -179.3(6)
N2 Co N4 C25 -175.2(5)
Cl1 Co N4 C25 -49.3(5)
Cl2 Co N4 C25 80.8(5)
C18 N3 C22 C21 -0.5(9)
C18 N3 C22 C23 176.7(6)
C3A C4A C5A C6A 3.5(10)
C3A N1A C7A C6A 0.1(9)
CoA N1A C7A C6A -178.0(5)
C3A N1A C7A C8A -178.0(5)
CoA N1A C7A C8A 3.9(7)
N2 C8 C17 C16 76.3(7)
C7 C8 C17 C16 -101.4(6)
C3 N1 C7 C6 -1.8(9)
Co N1 C7 C6 -175.0(5)
C3 N1 C7 C8 178.7(5)
Co N1 C7 C8 5.5(7)
C5 C6 C7 N1 0.9(10)
C5 C6 C7 C8 -179.6(6)
N2 C8 C7 N1 -11.2(8)
C17 C8 C7 N1 166.6(5)
N2 C8 C7 C6 169.3(6)
C17 C8 C7 C6 -12.9(9)
C16 C15 C14 C13 -145.0(7)
C16 C15 C14 C9 38.9(9)
C37 C38 C33 C34 -2.5(11)
C39 C38 C33 C34 176.4(7)
C37 C38 C33 N5 170.2(7)
C39 C38 C33 N5 -11.0(11)
C23 N5 C33 C34 -89.0(9)
C23 N5 C33 C38 98.2(8)
C14 C15 C16 C18 174.7(5)
C14 C15 C16 C17 -1.3(9)
N3 C18 C16 C15 -165.0(5)
C19 C18 C16 C15 16.2(9)
N3 C18 C16 C17 10.9(8)
C19 C18 C16 C17 -168.0(5)
C8 C17 C16 C15 -66.5(6)
C8 C17 C16 C18 117.4(6)
C7A N1A C3A C2A -178.3(6)
CoA N1A C3A C2A -0.2(7)
C7A N1A C3A C4A -0.3(9)
CoA N1A C3A C4A 177.8(4)
C5A C4A C3A N1A -1.6(9)
C5A C4A C3A C2A 176.1(6)
C9A N2A C8A C17A 2.0(10)
CoA N2A C8A C17A 179.8(5)
C9A N2A C8A C7A -177.3(6)
CoA N2A C8A C7A 0.4(7)
N1A C7A C8A N2A -2.7(8)
C6A C7A C8A N2A 179.2(6)
N1A C7A C8A C17A 177.9(6)
C6A C7A C8A C17A -0.2(10)
C4A C5A C6A C7A -3.6(10)
N1A C7A C6A C5A 1.8(9)
C8A C7A C6A C5A 179.7(6)
N3 C18 C19 C20 4.3(9)
C16 C18 C19 C20 -176.8(6)
C7 N1 C3 C4 1.6(9)
Co N1 C3 C4 174.9(5)
C7 N1 C3 C2 -178.4(6)
Co N1 C3 C2 -5.0(7)
N1 C3 C4 C5 -0.6(10)
C2 C3 C4 C5 179.4(7)
C3 C4 C5 C6 -0.2(11)
C7 C6 C5 C4 0.0(11)
C33 N5 C23 C22 177.5(6)
C33 N5 C23 C24 2.1(12)
N3 C22 C23 N5 -173.0(6)
C21 C22 C23 N5 4.2(10)
N3 C22 C23 C24 3.0(10)
C21 C22 C23 C24 -179.8(7)
C25 N4 C2 C3 177.9(6)
Co N4 C2 C3 1.7(7)
C25 N4 C2 C1 -2.6(11)
Co N4 C2 C1 -178.9(6)
N1 C3 C2 N4 1.9(9)
C4 C3 C2 N4 -178.0(7)
N1 C3 C2 C1 -177.6(6)
C4 C3 C2 C1 2.5(10)
C25B N4A C2A C3A 171.7(12)
C25A N4A C2A C3A -169.7(11)
CoA N4A C2A C3A -5.5(7)
C25B N4A C2A C1A -7.1(15)
C25A N4A C2A C1A 11.4(14)
CoA N4A C2A C1A 175.6(5)
N1A C3A C2A N4A 4.1(9)
C4A C3A C2A N4A -173.7(6)
N1A C3A C2A C1A -177.0(6)
C4A C3A C2A C1A 5.2(10)
N3 C22 C21 C20 1.0(10)
C23 C22 C21 C20 -176.1(6)
C33 C38 C37 C36 1.5(12)
C39 C38 C37 C36 -177.3(8)
N2A C8A C17A C16A -72.4(8)
C7A C8A C17A C16A 106.9(6)
C9 C14 C13 C12 -4.4(11)
C15 C14 C13 C12 179.2(7)
C8A C17A C16A C15A 67.8(7)
C8A C17A C16A C18A -113.2(6)
C22 C21 C20 C19 1.2(10)
C18 C19 C20 C21 -3.8(10)
C14 C13 C12 C11 1.3(11)
C13A C14A C9A C10A -0.1(11)
C15A C14A C9A C10A -177.1(7)
C13A C14A C9A N2A 174.0(7)
C15A C14A C9A N2A -3.0(11)
C8A N2A C9A C10A -142.6(7)
CoA N2A C9A C10A 39.9(8)
C8A N2A C9A C14A 43.0(10)
CoA N2A C9A C14A -134.5(6)
C18A N3A C22A C21A 0.1(11)
C18A N3A C22A C23A 178.5(7)
C9 C10 C11 C12 0.4(11)
C13 C12 C11 C10 0.8(11)
C23A N5A C33A C34A -103.4(10)
C23A N5A C33A C38A 84.5(11)
C35A C34A C33A N5A -171.0(7)
C40A C34A C33A N5A 8.8(12)
C35A C34A C33A C38A 1.4(11)
C40A C34A C33A C38A -178.9(7)
C8 N2 C9 C14 -42.4(9)
Co N2 C9 C14 115.7(6)
C8 N2 C9 C10 142.3(6)
Co N2 C9 C10 -59.6(7)
C13 C14 C9 N2 -169.5(6)
C15 C14 C9 N2 6.8(10)
C13 C14 C9 C10 5.6(10)
C15 C14 C9 C10 -178.2(6)
C11 C10 C9 N2 171.8(6)
C11 C10 C9 C14 -3.7(10)
C2 N4 C25 C30 95.3(8)
Co N4 C25 C30 -89.0(8)
C2 N4 C25 C26 -88.8(8)
Co N4 C25 C26 87.0(7)
C9A C14A C13A C12A 1.2(12)
C15A C14A C13A C12A 178.4(8)
C38 C33 C34 C35 4.7(11)
N5 C33 C34 C35 -167.9(6)
C38 C33 C34 C40 -176.3(7)
N5 C33 C34 C40 11.1(10)
C36 C35 C34 C33 -5.5(11)
C36 C35 C34 C40 175.4(7)
C22A N3A C18A C19A 1.1(11)
C22A N3A C18A C16A -176.7(7)
C15A C16A C18A N3A 169.0(7)
C17A C16A C18A N3A -9.9(9)
C15A C16A C18A C19A -8.8(11)
C17A C16A C18A C19A 172.3(6)
C18A C16A C15A C14A -179.1(7)
C17A C16A C15A C14A -0.2(11)
C13A C14A C15A C16A 143.6(8)
C9A C14A C15A C16A -39.6(12)
C14A C9A C10A C11A -3.4(11)
N2A C9A C10A C11A -177.8(7)
C9A C10A C11A C12A 6.1(13)
C26 C25 C30 C29 -5.9(11)
N4 C25 C30 C29 169.8(6)
C26 C25 C30 C31 173.8(7)
N4 C25 C30 C31 -10.5(11)
C10A C11A C12A C13A -5.2(13)
C14A C13A C12A C11A 1.4(13)
C38 C37 C36 C35 -2.6(13)
C34 C35 C36 C37 4.4(12)
C19A C20A C21A C22A -1.0(13)
N3A C22A C21A C20A -0.2(12)
C23A C22A C21A C20A -178.5(8)
C33A C34A C35A C36A -2.5(12)
C40A C34A C35A C36A 177.8(8)
N5A C33A C38A C37A 171.8(7)
C34A C33A C38A C37A -0.6(12)
N5A C33A C38A C39A -6.4(12)
C34A C33A C38A C39A -178.9(7)
C36A C37A C38A C33A 0.8(13)
C36A C37A C38A C39A 179.1(8)
C25 C30 C29 C28 3.8(11)
C31 C30 C29 C28 -175.9(7)
C38A C37A C36A C35A -1.8(13)
C34A C35A C36A C37A 2.7(13)
C26 C27 C28 C29 -5.0(16)
C30 C29 C28 C27 1.8(14)
C30 C25 C26 C32 -168.9(8)
N4 C25 C26 C32 15.2(11)
C30 C25 C26 C27 2.7(11)
N4 C25 C26 C27 -173.2(6)
C28 C27 C26 C25 2.7(13)
C28 C27 C26 C32 174.9(9)
C2A N4A C25A C26A -107.7(18)
C25B N4A C25A C26A -5(6)
CoA N4A C25A C26A 90(2)
C2A N4A C25A C30A 73(2)
C25B N4A C25A C30A 176(9)
CoA N4A C25A C30A -89(2)
C2A N4A C25A C32A -108.1(12)
C25B N4A C25A C32A -5(6)
CoA N4A C25A C32A 89.6(13)
C30A C25A C26A C32A 178(3)
N4A C25A C26A C32A -1(4)
C30A C25A C26A C27A -4(4)
N4A C25A C26A C27A 178(2)
C32A C25A C26A C27A 179(5)
C32A C26A C27A C28A -179(3)
C25A C26A C27A C28A 3(3)
C25A C26A C27A C32A -179(5)
C26A C27A C28A C29A -2(3)
C32A C27A C28A C29A -3(4)
C27A C28A C29A C30A 2(3)
C26A C25A C30A C29A 3(3)
N4A C25A C30A C29A -178.3(17)
C32A C25A C30A C29A 4(4)
C26A C25A C30A C31A 175(2)
N4A C25A C30A C31A -6(3)
C32A C25A C30A C31A 177(3)
C28A C29A C30A C25A -2(3)
C28A C29A C30A C31A -174.5(18)
C25A C26A C32A C27A 179(4)
C27A C26A C32A C25A -179(4)
C28A C27A C32A C26A 2(4)
C28A C27A C32A C25A 2(2)
C26A C27A C32A C25A 1(3)
C30A C25A C32A C26A -3(5)
N4A C25A C32A C26A 179(3)
C26A C25A C32A C27A -1(3)
C30A C25A C32A C27A -4(4)
N4A C25A C32A C27A 178.4(14)
C2A N4A C25B C26B -86(3)
C25A N4A C25B C26B -174(9)
CoA N4A C25B C26B 90(3)
C2A N4A C25B C30B 82(2)
C25A N4A C25B C30B -5(6)
CoA N4A C25B C30B -101.3(19)
C26B C25B C30B C31B 168(2)
N4A C25B C30B C31B -2(3)
C26B C25B C30B C29B -16(3)
N4A C25B C30B C29B 174.6(19)
C25B C30B C29B C28B 3(3)
C31B C30B C29B C28B 179(2)
C30B C29B C28B C27B 7(3)
C29B C28B C27B C26B -1(3)
C30B C25B C26B C32B -180(2)
N4A C25B C26B C32B -12(4)
C30B C25B C26B C27B 26(4)
N4A C25B C26B C27B -166(2)
C28B C27B C26B C25B -16(4)
C28B C27B C26B C32B -172.6(18)
C21A C20A C19A C18A 2.2(12)
N3A C18A C19A C20A -2.2(11)
C16A C18A C19A C20A 175.5(7)
C33A N5A C23A C22A -179.8(8)
C33A N5A C23A C24A 3.8(13)
N3A C22A C23A N5A -172.8(8)
C21A C22A C23A N5A 5.6(13)
N3A C22A C23A C24A 3.7(12)
C21A C22A C23A C24A -177.9(8)

loop_
_platon_squeeze_void_nr
_platon_squeeze_void_average_x
_platon_squeeze_void_average_y
_platon_squeeze_void_average_z
_platon_squeeze_void_volume
_platon_squeeze_void_count_electrons
1 0.000 -0.002 0.000 1694.2 -44.0
